data_1515281
loop_
_publ_author_name
'Young, Brian S.'
'Chase, Daniel T.'
'Marshall, Jonathan L.'
'Vonnegut, Chris L.'
'Zakharov, Lev N.'
'Haley, Michael M.'

_publ_section_title
;
 Synthesis and Properties of Fully-Conjugated Indacenedithiophenes.
;
_journal_issue 3
_journal_name_full 'Chemical science (Royal Society of Chemistry : 2010)'
_journal_page_first 1008
_journal_page_last 1014
_journal_paper_doi 10.1039/C3SC53181C
_journal_volume 5
_journal_year 2014
_chemical_formula_sum 'C42 H32 S2'
_chemical_formula_weight 600.80
_chemical_name_systematic
; 
 ? 
;
_space_group_IT_number 14
_symmetry_cell_setting monoclinic
_symmetry_space_group_name_Hall '-P 2yn'
_symmetry_space_group_name_H-M 'P 1 21/n 1'
_atom_sites_solution_hydrogens difmap
_atom_sites_solution_primary direct
_atom_sites_solution_secondary difmap
_audit_creation_method SHELXTL
_cell_angle_alpha 90.00
_cell_angle_beta 112.808(3)
_cell_angle_gamma 90.00
_cell_formula_units_Z 2
_cell_length_a 13.689(2)
_cell_length_b 7.3177(12)
_cell_length_c 17.167(3)
_cell_measurement_reflns_used 4282
_cell_measurement_temperature 100(2)
_cell_measurement_theta_max 28.04
_cell_measurement_theta_min 2.42
_cell_volume 1585.2(4)
_computing_cell_refinement 'Bruker SAINT'
_computing_data_collection 'Bruker APEX2'
_computing_data_reduction 'Bruker SAINT'
_computing_molecular_graphics 'Bruker SHELXTL'
_computing_publication_material 'Bruker SHELXTL'
_computing_structure_refinement 'SHELXL-97 (Sheldrick, 2008)'
_computing_structure_solution 'SHELXS-97 (Sheldrick, 2008)'
_diffrn_ambient_temperature 100(2)
_diffrn_measured_fraction_theta_full 0.976
_diffrn_measured_fraction_theta_max 0.976
_diffrn_measurement_device_type 'Bruker APEX-II CCD'
_diffrn_measurement_method '\f and \w scans'
_diffrn_radiation_monochromator 'Triumph mirror'
_diffrn_radiation_source 'fine-focus sealed tube'
_diffrn_radiation_type MoK\a
_diffrn_radiation_wavelength 0.71073
_diffrn_reflns_av_R_equivalents 0.0518
_diffrn_reflns_av_sigmaI/netI 0.0516
_diffrn_reflns_limit_h_max 17
_diffrn_reflns_limit_h_min -17
_diffrn_reflns_limit_k_max 9
_diffrn_reflns_limit_k_min -9
_diffrn_reflns_limit_l_max 21
_diffrn_reflns_limit_l_min -19
_diffrn_reflns_number 10867
_diffrn_reflns_theta_full 27.00
_diffrn_reflns_theta_max 27.00
_diffrn_reflns_theta_min 2.42
_exptl_absorpt_coefficient_mu 0.198
_exptl_absorpt_correction_T_max 0.9941
_exptl_absorpt_correction_T_min 0.9634
_exptl_absorpt_correction_type multi-scan
_exptl_absorpt_process_details SADABS
_exptl_crystal_colour red
_exptl_crystal_density_diffrn 1.259
_exptl_crystal_density_method 'not measured'
_exptl_crystal_description plate
_exptl_crystal_F_000 632
_exptl_crystal_size_max 0.19
_exptl_crystal_size_mid 0.10
_exptl_crystal_size_min 0.02
_refine_diff_density_max 0.485
_refine_diff_density_min -0.265
_refine_diff_density_rms 0.063
_refine_ls_extinction_method none
_refine_ls_goodness_of_fit_ref 1.047
_refine_ls_hydrogen_treatment refall
_refine_ls_matrix_type full
_refine_ls_number_parameters 263
_refine_ls_number_reflns 3372
_refine_ls_number_restraints 0
_refine_ls_restrained_S_all 1.047
_refine_ls_R_factor_all 0.0730
_refine_ls_R_factor_gt 0.0483
_refine_ls_shift/su_max 0.001
_refine_ls_shift/su_mean 0.000
_refine_ls_structure_factor_coef Fsqd
_refine_ls_weighting_details 'calc w=1/[\s^2^(Fo^2^)+(0.0682P)^2^+0.3110P] where P=(Fo^2^+2Fc^2^)/3'
_refine_ls_weighting_scheme calc
_refine_ls_wR_factor_gt 0.1135
_refine_ls_wR_factor_ref 0.1261
_reflns_number_gt 2528
_reflns_number_total 3372
_reflns_threshold_expression >2sigma(I)
_cod_data_source_file c3sc53181c.txt
_cod_data_source_block mo_mh100_0m
_cod_depositor_comments
;
The following automatic conversions were performed:

'_symmetry_cell_setting' value 'Monoclinic' changed to 'monoclinic'
according to
/usr/data/users/saulius/crontab/automatic-downloads/current/RSC/lib/dictionaries/cif_core.dic
dictionary named 'cif_core.dic' version 2.4.2 from 2011-04-26.

Automatic conversion script
Id: cif_fix_values 2281 2013-09-26 08:29:07Z andrius 
;
_cod_original_sg_symbol_H-M P2(1)/n
_cod_database_code 1515281

loop_
_symmetry_equiv_pos_as_xyz
'x, y, z'
'-x+1/2, y+1/2, -z+1/2'
'-x, -y, -z'
'x-1/2, -y-1/2, z-1/2'

loop_
_atom_site_label
_atom_site_type_symbol
_atom_site_fract_x
_atom_site_fract_y
_atom_site_fract_z
_atom_site_U_iso_or_equiv
_atom_site_adp_type
_atom_site_occupancy
_atom_site_symmetry_multiplicity
_atom_site_calc_flag
S1 S 0.75574(4) -0.19446(7) 0.76867(3) 0.01750(16) Uani 1 1 d
C1 C 0.98656(17) 0.1157(3) 1.06359(14) 0.0155(4) Uani 1 1 d
C2 C 0.89914(17) 0.0602(3) 0.99101(14) 0.0157(4) Uani 1 1 d
C3 C 0.91434(17) -0.0563(3) 0.92778(13) 0.0156(4) Uani 1 1 d
C4 C 0.81018(17) -0.0813(3) 0.86354(14) 0.0160(4) Uani 1 1 d
C5 C 0.73632(17) 0.0142(3) 0.88517(14) 0.0165(4) Uani 1 1 d
C6 C 0.79056(17) 0.1013(3) 0.96530(14) 0.0160(4) Uani 1 1 d
C7 C 0.63067(17) 0.0015(3) 0.82111(14) 0.0157(4) Uani 1 1 d
C8 C 0.62983(17) -0.1071(3) 0.75249(14) 0.0170(5) Uani 1 1 d
C9 C 0.53870(18) -0.1319(3) 0.68027(15) 0.0213(5) Uani 1 1 d
C10 C 0.44660(19) -0.0454(3) 0.67568(17) 0.0245(5) Uani 1 1 d
C11 C 0.44515(18) 0.0607(3) 0.74280(16) 0.0229(5) Uani 1 1 d
C12 C 0.53499(17) 0.0836(3) 0.81506(15) 0.0197(5) Uani 1 1 d
C13 C 0.74019(16) 0.1997(3) 1.01577(14) 0.0165(4) Uani 1 1 d
C14 C 0.70132(17) 0.3781(3) 0.99417(14) 0.0185(5) Uani 1 1 d
C15 C 0.64996(17) 0.4617(3) 1.04127(15) 0.0214(5) Uani 1 1 d
C16 C 0.63692(17) 0.3741(3) 1.10792(15) 0.0223(5) Uani 1 1 d
C17 C 0.67688(18) 0.1981(3) 1.12870(15) 0.0218(5) Uani 1 1 d
C18 C 0.72825(17) 0.1095(3) 1.08350(14) 0.0193(5) Uani 1 1 d
C19 C 0.7164(2) 0.4807(3) 0.92390(18) 0.0271(6) Uani 1 1 d
C20 C 0.5821(2) 0.4668(4) 1.15856(18) 0.0311(6) Uani 1 1 d
C21 C 0.7699(2) -0.0819(3) 1.10805(18) 0.0293(6) Uani 1 1 d
H1 H 0.9807(18) 0.186(3) 1.1080(16) 0.016(6) Uiso 1 1 d
H9 H 0.538(2) -0.202(3) 0.6342(17) 0.023(6) Uiso 1 1 d
H10 H 0.385(2) -0.060(3) 0.6284(17) 0.022(6) Uiso 1 1 d
H11 H 0.377(2) 0.121(4) 0.7403(17) 0.029(7) Uiso 1 1 d
H12 H 0.5349(19) 0.155(3) 0.8626(16) 0.020(6) Uiso 1 1 d
H15 H 0.619(2) 0.584(4) 1.0247(18) 0.034(7) Uiso 1 1 d
H17 H 0.6660(19) 0.134(3) 1.1757(16) 0.019(6) Uiso 1 1 d
H19A H 0.679(2) 0.424(4) 0.869(2) 0.047(9) Uiso 1 1 d
H19B H 0.692(2) 0.607(5) 0.9227(19) 0.044(8) Uiso 1 1 d
H19C H 0.793(2) 0.487(3) 0.9342(16) 0.027(7) Uiso 1 1 d
H20A H 0.634(3) 0.553(5) 1.203(3) 0.068(11) Uiso 1 1 d
H20B H 0.522(3) 0.538(4) 1.122(2) 0.055(9) Uiso 1 1 d
H20C H 0.559(2) 0.375(5) 1.192(2) 0.052(9) Uiso 1 1 d
H21A H 0.848(2) -0.080(4) 1.1410(18) 0.036(8) Uiso 1 1 d
H21B H 0.742(2) -0.143(4) 1.1503(18) 0.036(7) Uiso 1 1 d
H21C H 0.749(2) -0.159(4) 1.057(2) 0.046(9) Uiso 1 1 d

loop_
_atom_site_aniso_label
_atom_site_aniso_U_11
_atom_site_aniso_U_22
_atom_site_aniso_U_33
_atom_site_aniso_U_23
_atom_site_aniso_U_13
_atom_site_aniso_U_12
S1 0.0189(3) 0.0161(3) 0.0135(3) -0.0025(2) 0.0018(2) 0.0012(2)
C1 0.0187(10) 0.0135(10) 0.0122(11) 0.0011(8) 0.0037(9) 0.0025(8)
C2 0.0175(10) 0.0130(10) 0.0157(12) 0.0005(8) 0.0054(9) 0.0013(8)
C3 0.0201(11) 0.0123(10) 0.0132(12) 0.0001(8) 0.0052(9) 0.0016(8)
C4 0.0206(11) 0.0120(10) 0.0134(11) 0.0009(8) 0.0043(9) 0.0008(8)
C5 0.0191(10) 0.0132(10) 0.0158(12) 0.0017(8) 0.0053(9) 0.0004(8)
C6 0.0181(10) 0.0118(10) 0.0151(12) 0.0025(8) 0.0031(9) 0.0013(8)
C7 0.0184(10) 0.0107(9) 0.0155(12) 0.0026(8) 0.0039(9) -0.0015(8)
C8 0.0189(10) 0.0125(10) 0.0171(12) 0.0027(8) 0.0041(9) -0.0009(8)
C9 0.0218(11) 0.0170(11) 0.0178(13) -0.0011(9) -0.0003(10) -0.0043(9)
C10 0.0193(11) 0.0198(12) 0.0259(15) 0.0030(9) -0.0006(11) -0.0050(9)
C11 0.0174(11) 0.0182(11) 0.0279(14) 0.0038(9) 0.0030(10) -0.0004(9)
C12 0.0194(11) 0.0154(11) 0.0224(13) 0.0017(9) 0.0059(10) 0.0017(8)
C13 0.0130(9) 0.0179(10) 0.0155(12) -0.0031(8) 0.0020(9) 0.0001(8)
C14 0.0157(10) 0.0181(11) 0.0172(12) -0.0014(9) 0.0015(9) 0.0002(8)
C15 0.0187(11) 0.0199(12) 0.0204(13) -0.0023(9) 0.0019(10) 0.0057(9)
C16 0.0159(10) 0.0287(12) 0.0187(13) -0.0070(9) 0.0028(10) 0.0022(9)
C17 0.0201(11) 0.0251(12) 0.0170(12) 0.0002(9) 0.0038(10) -0.0013(9)
C18 0.0182(10) 0.0192(11) 0.0177(12) -0.0009(9) 0.0039(9) 0.0003(9)
C19 0.0364(14) 0.0195(13) 0.0294(16) 0.0037(10) 0.0171(13) 0.0064(10)
C20 0.0307(14) 0.0388(16) 0.0234(15) -0.0040(12) 0.0101(13) 0.0117(12)
C21 0.0407(16) 0.0228(13) 0.0256(15) 0.0043(11) 0.0141(13) 0.0052(11)

loop_
_atom_type_symbol
_atom_type_description
_atom_type_scat_dispersion_real
_atom_type_scat_dispersion_imag
_atom_type_scat_source
C C 0.0033 0.0016 'International Tables Vol C Tables 4.2.6.8 and 6.1.1.4'
H H 0.0000 0.0000 'International Tables Vol C Tables 4.2.6.8 and 6.1.1.4'
S S 0.1246 0.1234 'International Tables Vol C Tables 4.2.6.8 and 6.1.1.4'

loop_
_geom_angle_atom_site_label_1
_geom_angle_atom_site_label_2
_geom_angle_atom_site_label_3
_geom_angle
_geom_angle_site_symmetry_1
C4 S1 C8 90.75(10) .
C3 C1 C2 117.8(2) 3_757
C3 C1 H1 118.1(15) 3_757
C2 C1 H1 124.0(14) .
C1 C2 C6 130.2(2) .
C1 C2 C3 120.59(19) .
C6 C2 C3 109.23(19) .
C1 C3 C4 133.3(2) 3_757
C1 C3 C2 121.6(2) 3_757
C4 C3 C2 105.11(18) .
C5 C4 C3 109.78(19) .
C5 C4 S1 113.67(16) .
C3 C4 S1 136.54(16) .
C4 C5 C6 108.61(19) .
C4 C5 C7 112.45(19) .
C6 C5 C7 138.90(19) .
C2 C6 C5 107.25(18) .
C2 C6 C13 126.3(2) .
C5 C6 C13 126.14(19) .
C12 C7 C8 118.1(2) .
C12 C7 C5 131.2(2) .
C8 C7 C5 110.65(18) .
C9 C8 C7 122.0(2) .
C9 C8 S1 125.50(18) .
C7 C8 S1 112.41(16) .
C10 C9 C8 118.3(2) .
C10 C9 H9 119.3(16) .
C8 C9 H9 122.4(16) .
C9 C10 C11 120.7(2) .
C9 C10 H10 120.2(15) .
C11 C10 H10 119.0(15) .
C12 C11 C10 121.2(2) .
C12 C11 H11 118.0(15) .
C10 C11 H11 120.8(15) .
C11 C12 C7 119.7(2) .
C11 C12 H12 122.1(15) .
C7 C12 H12 118.2(15) .
C18 C13 C14 120.22(19) .
C18 C13 C6 119.02(19) .
C14 C13 C6 120.72(19) .
C15 C14 C13 118.5(2) .
C15 C14 C19 120.1(2) .
C13 C14 C19 121.41(19) .
C16 C15 C14 122.0(2) .
C16 C15 H15 118.9(15) .
C14 C15 H15 119.1(15) .
C15 C16 C17 118.5(2) .
C15 C16 C20 121.3(2) .
C17 C16 C20 120.1(2) .
C16 C17 C18 121.4(2) .
C16 C17 H17 118.4(14) .
C18 C17 H17 120.2(14) .
C17 C18 C13 119.3(2) .
C17 C18 C21 119.6(2) .
C13 C18 C21 121.1(2) .
C14 C19 H19A 112.4(18) .
C14 C19 H19B 109.5(17) .
H19A C19 H19B 110(3) .
C14 C19 H19C 110.2(15) .
H19A C19 H19C 108(2) .
H19B C19 H19C 107(2) .
C16 C20 H20A 109.9(19) .
C16 C20 H20B 110.9(19) .
H20A C20 H20B 108(3) .
C16 C20 H20C 111.4(18) .
H20A C20 H20C 106(3) .
H20B C20 H20C 110(3) .
C18 C21 H21A 110.6(16) .
C18 C21 H21B 112.9(15) .
H21A C21 H21B 103(2) .
C18 C21 H21C 109.6(18) .
H21A C21 H21C 113(2) .
H21B C21 H21C 108(2) .

loop_
_geom_bond_atom_site_label_1
_geom_bond_atom_site_label_2
_geom_bond_distance
_geom_bond_site_symmetry_2
S1 C4 1.718(2) .
S1 C8 1.756(2) .
C1 C3 1.377(3) 3_757
C1 C2 1.412(3) .
C1 H1 0.95(2) .
C2 C6 1.409(3) .
C2 C3 1.457(3) .
C3 C1 1.377(3) 3_757
C3 C4 1.437(3) .
C4 C5 1.393(3) .
C5 C6 1.435(3) .
C5 C7 1.441(3) .
C6 C13 1.486(3) .
C7 C12 1.408(3) .
C7 C8 1.418(3) .
C8 C9 1.388(3) .
C9 C10 1.385(3) .
C9 H9 0.94(3) .
C10 C11 1.396(3) .
C10 H10 0.93(3) .
C11 C12 1.377(3) .
C11 H11 1.02(3) .
C12 H12 0.97(2) .
C13 C18 1.401(3) .
C13 C14 1.404(3) .
C14 C15 1.401(3) .
C14 C19 1.501(3) .
C15 C16 1.382(3) .
C15 H15 0.98(3) .
C16 C17 1.390(3) .
C16 C20 1.511(3) .
C17 C18 1.393(3) .
C17 H17 0.99(2) .
C18 C21 1.509(3) .
C19 H19A 0.97(3) .
C19 H19B 0.98(3) .
C19 H19C 0.99(3) .
C20 H20A 1.03(4) .
C20 H20B 0.97(4) .
C20 H20C 1.01(3) .
C21 H21A 1.00(3) .
C21 H21B 1.05(3) .
C21 H21C 0.99(3) .

loop_
_geom_torsion_atom_site_label_1
_geom_torsion_atom_site_label_2
_geom_torsion_atom_site_label_3
_geom_torsion_atom_site_label_4
_geom_torsion
_geom_torsion_site_symmetry_1
_geom_torsion_site_symmetry_4
C3 C1 C2 C6 -179.1(2) 3_757 .
C3 C1 C2 C3 0.0(3) 3_757 .
C1 C2 C3 C1 0.0(3) . 3_757
C6 C2 C3 C1 179.23(19) . 3_757
C1 C2 C3 C4 -178.99(19) . .
C6 C2 C3 C4 0.3(2) . .
C1 C3 C4 C5 -178.2(2) 3_757 .
C2 C3 C4 C5 0.6(2) . .
C1 C3 C4 S1 0.8(4) 3_757 .
C2 C3 C4 S1 179.60(18) . .
C8 S1 C4 C5 2.38(17) . .
C8 S1 C4 C3 -176.6(2) . .
C3 C4 C5 C6 -1.2(2) . .
S1 C4 C5 C6 179.56(14) . .
C3 C4 C5 C7 177.22(17) . .
S1 C4 C5 C7 -2.0(2) . .
C1 C2 C6 C5 178.2(2) . .
C3 C2 C6 C5 -0.9(2) . .
C1 C2 C6 C13 -7.7(4) . .
C3 C2 C6 C13 173.20(19) . .
C4 C5 C6 C2 1.3(2) . .
C7 C5 C6 C2 -176.4(2) . .
C4 C5 C6 C13 -172.85(19) . .
C7 C5 C6 C13 9.4(4) . .
C4 C5 C7 C12 -176.1(2) . .
C6 C5 C7 C12 1.5(4) . .
C4 C5 C7 C8 0.4(2) . .
C6 C5 C7 C8 178.1(2) . .
C12 C7 C8 C9 0.9(3) . .
C5 C7 C8 C9 -176.17(19) . .
C12 C7 C8 S1 178.41(15) . .
C5 C7 C8 S1 1.4(2) . .
C4 S1 C8 C9 175.3(2) . .
C4 S1 C8 C7 -2.13(16) . .
C7 C8 C9 C10 0.7(3) . .
S1 C8 C9 C10 -176.54(17) . .
C8 C9 C10 C11 -1.3(3) . .
C9 C10 C11 C12 0.5(3) . .
C10 C11 C12 C7 1.1(3) . .
C8 C7 C12 C11 -1.8(3) . .
C5 C7 C12 C11 174.6(2) . .
C2 C6 C13 C18 -73.5(3) . .
C5 C6 C13 C18 99.5(3) . .
C2 C6 C13 C14 108.9(3) . .
C5 C6 C13 C14 -78.0(3) . .
C18 C13 C14 C15 -0.6(3) . .
C6 C13 C14 C15 177.0(2) . .
C18 C13 C14 C19 177.8(2) . .
C6 C13 C14 C19 -4.7(3) . .
C13 C14 C15 C16 0.1(3) . .
C19 C14 C15 C16 -178.2(2) . .
C14 C15 C16 C17 0.4(4) . .
C14 C15 C16 C20 179.5(2) . .
C15 C16 C17 C18 -0.6(3) . .
C20 C16 C17 C18 -179.7(2) . .
C16 C17 C18 C13 0.2(3) . .
C16 C17 C18 C21 -179.7(2) . .
C14 C13 C18 C17 0.4(3) . .
C6 C13 C18 C17 -177.2(2) . .
C14 C13 C18 C21 -179.7(2) . .
C6 C13 C18 C21 2.7(3) . .

_cod_duplicate_entry 1513691
